data_7247738
loop_
_publ_author_name
'Baraboshkin, Nikita M.'
'Zelenov, Victor P.'
'Fedyanin, Ivan V.'

_publ_section_title
;
 What are the prospects of [1,2,5]oxadiazolo[3,4-c]cinnoline 5-oxides,
 1,5-dioxides and their nitro derivatives as high-energy-density
 materials? Synthesis, experimental and predicted crystal structures, and
 calculated explosive properties
;
_journal_issue 48
_journal_name_full CrystEngComm
_journal_page_first 6719
_journal_page_last 6739
_journal_paper_doi 10.1039/D3CE00964E
_journal_volume 25
_journal_year 2023
_chemical_formula_moiety 'C8 H4 N4 O3'
_chemical_formula_sum 'C8 H4 N4 O3'
_chemical_formula_weight 204.15
_space_group_crystal_system monoclinic
_space_group_IT_number 14
_space_group_name_Hall '-P 2ybc'
_space_group_name_H-M_alt 'P 1 21/c 1'
_atom_sites_solution_hydrogens geom
_atom_sites_solution_primary direct
_atom_sites_solution_secondary difmap
_audit_creation_date 2023-01-30
_audit_creation_method
;
Olex2 1.5
(compiled 2021.11.18 svn.ra9532c28 for OlexSys, GUI svn.r6429)
;
_audit_update_record
;
2023-08-15 deposited with the CCDC.	2023-11-14 downloaded from the CCDC.
;
_cell_angle_alpha 90
_cell_angle_beta 95.2870(10)
_cell_angle_gamma 90
_cell_formula_units_Z 12
_cell_length_a 8.09790(10)
_cell_length_b 15.91000(10)
_cell_length_c 18.71190(10)
_cell_measurement_reflns_used 24861
_cell_measurement_temperature 99.97(13)
_cell_measurement_theta_max 77.2940
_cell_measurement_theta_min 3.6320
_cell_volume 2400.54(4)
_computing_cell_refinement 'CrysAlisPro 1.171.42.79a (Rigaku OD, 2022)'
_computing_data_collection 'CrysAlisPro 1.171.42.79a (Rigaku OD, 2022)'
_computing_data_reduction 'CrysAlisPro 1.171.42.79a (Rigaku OD, 2022)'
_computing_molecular_graphics 'Olex2 1.5 (Dolomanov et al., 2009)'
_computing_publication_material 'Olex2 1.5 (Dolomanov et al., 2009)'
_computing_structure_refinement 'XL  (Sheldrick, 2008)'
_computing_structure_solution 'SHELXT 2014/5 (Sheldrick, 2014)'
_diffrn_ambient_environment N~2~
_diffrn_ambient_temperature 99.97(13)
_diffrn_detector 'Hybrid Pixel Array Detector'
_diffrn_detector_area_resol_mean 10.0000
_diffrn_detector_type HyPix
_diffrn_measured_fraction_theta_full 1.000
_diffrn_measured_fraction_theta_max 0.997
_diffrn_measurement_details
;
List of Runs (angles in degrees, time in seconds):

  # Type    Start    End  Width  t~exp~   \w     \q     \k     \f   Frames
#--------------------------------------------------------------------------
  1  \w   -118.00 -73.00   0.50    0.15    --  -48.70-125.00 -90.00   90
  2  \w   -116.00 -78.00   0.50    0.15    --  -48.70-125.00   0.00   76
  3  \w   -158.00 -79.00   0.50    0.45    --  -86.25 -78.00 117.00  158
  4  \w   -121.00 -39.00   0.50    0.15    --  -48.70 -38.00 -60.00  164
  5  \w   -108.00 -14.00   0.50    0.45    --  -86.25  78.00-118.00  188
  6  \w    -71.00  24.00   0.50    0.15    --  -48.70  78.00-118.00  190
  7  \w     68.00 101.00   0.50    0.45    --  107.75 -95.00-150.00   66
  8  \w     74.00 107.00   0.50    0.45    --  107.75-110.00-172.60   66
  9  \w     63.00 127.00   0.50    0.45    --  107.75-147.00-163.59  128
 10  \w     76.00 103.00   0.50    0.45    --  107.75 -95.00 -90.00   54
 11  \w     40.00  65.00   0.50    0.45    --  107.75-125.00 -30.00   50
 12  \w     39.00  74.00   0.50    0.45    --  107.75-103.00 -55.62   70
 13  \w     56.00  82.00   0.50    0.45    --  107.75 -95.00   0.00   52
 14  \w     40.00 110.00   0.50    0.45    --  107.75-125.00  30.00  140
 15  \w     40.00 111.00   0.50    0.45    --  107.75-125.00  90.00  142
 16  \w     41.00 101.00   0.50    0.45    --  107.75 -95.00 120.00  120
 17  \w     36.00  66.00   0.50    0.45    --  107.75 -61.00  60.00   60
 18  \w     36.00 100.00   0.50    0.45    --  107.75 -78.00 117.00  128
 19  \w    -21.00  71.00   0.50    0.15    --   48.70 -78.00 117.00  184
 20  \w     36.00  64.00   0.50    0.45    --  107.75 -61.00 150.00   56
 21  \w     45.00  70.00   0.50    0.45    --  107.75 -61.00 -60.00   50
 22  \w     51.00  77.00   0.50    0.45    --  107.75 -77.00-120.00   52
 23  \w     37.00  71.00   0.50    0.45    --  107.75 -61.00-150.00   68
 24  \w     37.00  65.00   0.50    0.45    --  107.75 -77.00-180.00   56
 25  \w     56.00  82.00   0.50    0.45    --  107.75 -76.00-178.96   52
 26  \w     45.00  71.00   0.50    0.45    --  107.75 -61.00-180.00   52
 27  \w    101.00 174.00   0.50    0.45    --  107.75  78.00-118.00  146
 28  \w     86.00 154.00   0.50    0.45    --  107.75  77.00 -90.00  136
 29  \w    130.00 171.00   0.50    0.45    --  107.75  72.00 -19.10   82
 30  \w    109.00 172.00   0.50    0.45    --  107.75  72.00 -36.27  126
 31  \w     99.00 125.00   0.50    0.45    --  107.75  72.00 -19.10   52
 32  \w    114.00 151.00   0.50    0.45    --  107.75  77.00   0.00   74
 33  \w    103.00 136.00   0.50    0.45    --  107.75  45.00 150.00   66
 34  \w    151.00 177.00   0.50    0.45    --  107.75  15.00 120.00   52
 35  \w    120.00 147.00   0.50    0.45    --  107.75  30.00  60.00   54
 36  \w    122.00 148.00   0.50    0.45    --  107.75  15.00 120.00   52
 37  \w    108.00 155.00   0.50    0.45    --  107.75  45.00   0.00   94
 38  \w    146.00 176.00   0.50    0.45    --  107.75  15.00-150.00   60
 39  \w    150.00 176.00   0.50    0.45    --  107.75  45.00-180.00   52
 40  \w     99.00 125.00   0.50    0.45    --  107.75  45.00-180.00   52
 41  \w    119.00 176.00   0.50    0.45    --  107.75 125.00-180.00  114
 42  \w    111.00 170.00   0.50    0.45    --  107.75 125.00  60.00  118
 43  \w    122.00 154.00   0.50    0.45    --  107.75 125.00 120.00   64
;
_diffrn_measurement_device 'four-circle diffractometer'
_diffrn_measurement_device_type 'XtaLAB Synergy, Dualflex, HyPix'
_diffrn_measurement_method '\w scans'
_diffrn_orient_matrix_type 'CrysAlisPro convention (1999,Acta A55,543-557)'
_diffrn_orient_matrix_UB_11 -0.0773423000
_diffrn_orient_matrix_UB_12 -0.0820853000
_diffrn_orient_matrix_UB_13 -0.0313091000
_diffrn_orient_matrix_UB_21 0.1220750000
_diffrn_orient_matrix_UB_22 0.0006123000
_diffrn_orient_matrix_UB_23 -0.0584484000
_diffrn_orient_matrix_UB_31 0.1250306000
_diffrn_orient_matrix_UB_32 -0.0513564000
_diffrn_orient_matrix_UB_33 0.0493710000
_diffrn_radiation_monochromator mirror
_diffrn_radiation_probe x-ray
_diffrn_radiation_type 'Cu K\a'
_diffrn_radiation_wavelength 1.54184
_diffrn_reflns_av_R_equivalents 0.0282
_diffrn_reflns_av_unetI/netI 0.0181
_diffrn_reflns_Laue_measured_fraction_full 1.000
_diffrn_reflns_Laue_measured_fraction_max 0.997
_diffrn_reflns_limit_h_max 10
_diffrn_reflns_limit_h_min -10
_diffrn_reflns_limit_k_max 19
_diffrn_reflns_limit_k_min -20
_diffrn_reflns_limit_l_max 23
_diffrn_reflns_limit_l_min -23
_diffrn_reflns_number 32530
_diffrn_reflns_point_group_measured_fraction_full 1.000
_diffrn_reflns_point_group_measured_fraction_max 0.997
_diffrn_reflns_theta_full 67.684
_diffrn_reflns_theta_max 77.866
_diffrn_reflns_theta_min 3.653
_diffrn_source 'micro-focus sealed X-ray tube'
_diffrn_source_type 'PhotonJet (Cu) X-ray Source'
_exptl_absorpt_coefficient_mu 1.163
_exptl_absorpt_correction_T_max 1.00000
_exptl_absorpt_correction_T_min 0.49354
_exptl_absorpt_correction_type multi-scan
_exptl_absorpt_process_details
;
CrysAlisPro 1.171.42.79a (Rigaku Oxford Diffraction, 2022)
Empirical absorption correction using spherical harmonics,
implemented in SCALE3 ABSPACK scaling algorithm.
;
_exptl_crystal_colour colourless
_exptl_crystal_density_diffrn 1.695
_exptl_crystal_density_method 'not measured'
_exptl_crystal_description block
_exptl_crystal_F_000 1248
_exptl_crystal_size_max 0.1
_exptl_crystal_size_mid 0.07
_exptl_crystal_size_min 0.07
_refine_diff_density_max 0.266
_refine_diff_density_min -0.303
_refine_diff_density_rms 0.061
_refine_ls_extinction_method none
_refine_ls_goodness_of_fit_ref 1.034
_refine_ls_hydrogen_treatment constr
_refine_ls_matrix_type full
_refine_ls_number_parameters 406
_refine_ls_number_reflns 5114
_refine_ls_number_restraints 0
_refine_ls_restrained_S_all 1.034
_refine_ls_R_factor_all 0.0371
_refine_ls_R_factor_gt 0.0357
_refine_ls_shift/su_max 0.001
_refine_ls_shift/su_mean 0.000
_refine_ls_structure_factor_coef Fsqd
_refine_ls_weighting_details 'w=1/[\s^2^(Fo^2^)+(0.0553P)^2^+0.8672P] where P=(Fo^2^+2Fc^2^)/3'
_refine_ls_weighting_scheme calc
_refine_ls_wR_factor_gt 0.0971
_refine_ls_wR_factor_ref 0.0983
_reflns_Friedel_coverage 0.000
_reflns_number_gt 4842
_reflns_number_total 5114
_reflns_threshold_expression 'I > 2\s(I)'
_cod_data_source_file d3ce00964e2.cif
_cod_data_source_block z0231
_cod_depositor_comments 'Adding full bibliography for 7247734--7247739.cif.'
_cod_database_code 7247738
_shelx_shelxl_version_number 2018/3
_chemical_oxdiff_formula C8H4N4O3
_chemical_oxdiff_usercomment Z0231
_shelx_space_group_comment
;
The symmetry employed for this shelxl refinement is uniquely defined
by the following loop, which should always be used as a source of
symmetry information in preference to the above space-group names.
They are only intended as comments.
;
_olex2_refinement_description
;
1. Fixed Uiso
 At 1.2 times of:
  All C(H) groups
2.a Aromatic/amide H refined with riding coordinates:
 C2A(H2A), C2B(H2B), C2C(H2C), C3A(H3A), C3B(H3B), C3C(H3C), C4A(H4A),
 C4B(H4B), C4C(H4C), C5A(H5A), C5B(H5B), C5C(H5C)
;
_olex2_submission_special_instructions 'No special instructions were received'
_oxdiff_exptl_absorpt_empirical_details
;
Empirical correction (ABSPACK) includes:
- Absorption correction using spherical harmonics
- Frame scaling
;
_oxdiff_exptl_absorpt_empirical_full_max 1.935
_oxdiff_exptl_absorpt_empirical_full_min 0.694

loop_
_space_group_symop_operation_xyz
'x, y, z'
'-x, y+1/2, -z+1/2'
'-x, -y, -z'
'x, -y-1/2, z-1/2'

loop_
_atom_site_label
_atom_site_type_symbol
_atom_site_fract_x
_atom_site_fract_y
_atom_site_fract_z
_atom_site_U_iso_or_equiv
_atom_site_adp_type
_atom_site_occupancy
_atom_site_site_symmetry_order
_atom_site_calc_flag
_atom_site_refinement_flags_posn
_atom_site_refinement_flags_adp
_atom_site_refinement_flags_occupancy
_atom_site_disorder_assembly
_atom_site_disorder_group
O1A O 0.76014(11) 0.40196(6) 0.27011(5) 0.0295(2) Uani 1 1 d . . . . .
O1B O 0.78687(10) 0.06955(5) 0.23172(4) 0.02443(19) Uani 1 1 d . . . . .
O1C O 0.25841(11) 0.23785(5) 0.26497(5) 0.02593(19) Uani 1 1 d . . . . .
O2A O 0.21070(10) 0.46335(6) 0.41878(5) 0.0271(2) Uani 1 1 d . . . . .
O2B O 0.25510(10) 0.10122(5) 0.39658(5) 0.02563(19) Uani 1 1 d . . . . .
O2C O 0.77020(10) 0.29871(6) 0.09436(5) 0.02625(19) Uani 1 1 d . . . . .
O3A O 0.29994(11) 0.58582(6) 0.47713(5) 0.0287(2) Uani 1 1 d . . . . .
O3B O 0.35180(11) 0.21267(6) 0.46823(4) 0.02653(19) Uani 1 1 d . . . . .
O3C O 0.65562(11) 0.41137(6) 0.02911(5) 0.0294(2) Uani 1 1 d . . . . .
N1A N 0.66352(12) 0.43366(6) 0.31073(5) 0.0224(2) Uani 1 1 d . . . . .
N1B N 0.69559(12) 0.09280(6) 0.27822(5) 0.0197(2) Uani 1 1 d . . . . .
N1C N 0.34431(12) 0.26874(6) 0.21950(5) 0.0198(2) Uani 1 1 d . . . . .
N2A N 0.52282(13) 0.39597(6) 0.31733(6) 0.0244(2) Uani 1 1 d . . . . .
N2B N 0.55345(12) 0.05537(6) 0.28068(5) 0.0210(2) Uani 1 1 d . . . . .
N2C N 0.48798(12) 0.23507(6) 0.21204(5) 0.0210(2) Uani 1 1 d . . . . .
N3A N 0.27434(13) 0.40696(7) 0.37273(6) 0.0267(2) Uani 1 1 d . . . . .
N3B N 0.31222(13) 0.05412(7) 0.34191(6) 0.0250(2) Uani 1 1 d . . . . .
N3C N 0.72339(13) 0.24638(7) 0.14770(5) 0.0247(2) Uani 1 1 d . . . . .
N4A N 0.33371(12) 0.52951(6) 0.43545(5) 0.0228(2) Uani 1 1 d . . . . .
N4B N 0.38017(12) 0.16425(6) 0.41923(5) 0.0214(2) Uani 1 1 d . . . . .
N4C N 0.63668(12) 0.35941(6) 0.07650(5) 0.0224(2) Uani 1 1 d . . . . .
C1A C 0.71857(14) 0.51109(7) 0.34819(6) 0.0208(2) Uani 1 1 d . . . . .
C1B C 0.75840(14) 0.16038(7) 0.32627(6) 0.0189(2) Uani 1 1 d . . . . .
C1C C 0.27270(14) 0.33973(7) 0.17800(6) 0.0198(2) Uani 1 1 d . . . . .
C2A C 0.87296(15) 0.54335(8) 0.33636(6) 0.0242(2) Uani 1 1 d . . . . .
H2A H 0.940835 0.515944 0.304735 0.029 Uiso 1 1 calc R U . . .
C2B C 0.91641(14) 0.19132(7) 0.31944(6) 0.0219(2) Uani 1 1 d . . . . .
H2B H 0.982648 0.168878 0.284683 0.026 Uiso 1 1 calc R U . . .
C2C C 0.11649(14) 0.36806(8) 0.19166(6) 0.0239(2) Uani 1 1 d . . . . .
H2C H 0.059174 0.343068 0.228312 0.029 Uiso 1 1 calc R U . . .
C3A C 0.92597(15) 0.61645(8) 0.37171(7) 0.0260(3) Uani 1 1 d . . . . .
H3A H 1.031117 0.639478 0.364038 0.031 Uiso 1 1 calc R U . . .
C3B C 0.97511(14) 0.25594(7) 0.36473(6) 0.0232(2) Uani 1 1 d . . . . .
H3B H 1.083348 0.277607 0.361135 0.028 Uiso 1 1 calc R U . . .
C3C C 0.04606(15) 0.43359(8) 0.15068(7) 0.0265(3) Uani 1 1 d . . . . .
H3C H -0.060262 0.454099 0.159650 0.032 Uiso 1 1 calc R U . . .
C4A C 0.82659(15) 0.65668(7) 0.41851(6) 0.0242(2) Uani 1 1 d . . . . .
H4A H 0.865283 0.706424 0.442649 0.029 Uiso 1 1 calc R U . . .
C4B C 0.87772(14) 0.28958(7) 0.41545(6) 0.0230(2) Uani 1 1 d . . . . .
H4B H 0.919713 0.334323 0.445463 0.028 Uiso 1 1 calc R U . . .
C4C C 0.12953(16) 0.46985(8) 0.09634(7) 0.0264(3) Uani 1 1 d . . . . .
H4C H 0.078466 0.514004 0.068158 0.032 Uiso 1 1 calc R U . . .
C5A C 0.67226(14) 0.62465(7) 0.42999(6) 0.0221(2) Uani 1 1 d . . . . .
H5A H 0.604895 0.652161 0.461767 0.026 Uiso 1 1 calc R U . . .
C5B C 0.72054(14) 0.25836(7) 0.42242(6) 0.0212(2) Uani 1 1 d . . . . .
H5B H 0.654561 0.281161 0.457124 0.025 Uiso 1 1 calc R U . . .
C5C C 0.28611(15) 0.44211(7) 0.08307(6) 0.0236(2) Uani 1 1 d . . . . .
H5C H 0.342694 0.467132 0.046210 0.028 Uiso 1 1 calc R U . . .
C6A C 0.61681(14) 0.55139(7) 0.39427(6) 0.0199(2) Uani 1 1 d . . . . .
C6B C 0.66038(13) 0.19287(7) 0.37771(6) 0.0190(2) Uani 1 1 d . . . . .
C6C C 0.35940(14) 0.37696(7) 0.12460(6) 0.0199(2) Uani 1 1 d . . . . .
C7A C 0.46082(14) 0.51070(7) 0.39959(6) 0.0205(2) Uani 1 1 d . . . . .
C7B C 0.50302(14) 0.15255(7) 0.37893(6) 0.0196(2) Uani 1 1 d . . . . .
C7C C 0.51986(14) 0.34143(7) 0.11860(6) 0.0199(2) Uani 1 1 d . . . . .
C8A C 0.42202(14) 0.43597(7) 0.36169(6) 0.0217(2) Uani 1 1 d . . . . .
C8B C 0.45850(14) 0.08575(7) 0.33197(6) 0.0205(2) Uani 1 1 d . . . . .
C8C C 0.57578(14) 0.27296(7) 0.16158(6) 0.0200(2) Uani 1 1 d . . . . .

loop_
_atom_site_aniso_label
_atom_site_aniso_U_11
_atom_site_aniso_U_22
_atom_site_aniso_U_33
_atom_site_aniso_U_23
_atom_site_aniso_U_13
_atom_site_aniso_U_12
O1A 0.0332(5) 0.0257(4) 0.0298(5) -0.0043(4) 0.0041(4) 0.0048(4)
O1B 0.0257(4) 0.0241(4) 0.0238(4) -0.0042(3) 0.0038(3) 0.0012(3)
O1C 0.0266(4) 0.0263(4) 0.0252(4) 0.0050(3) 0.0039(3) -0.0020(3)
O2A 0.0228(4) 0.0274(4) 0.0307(5) 0.0020(3) 0.0002(3) -0.0062(3)
O2B 0.0204(4) 0.0278(4) 0.0285(4) -0.0013(3) 0.0016(3) -0.0067(3)
O2C 0.0218(4) 0.0303(5) 0.0268(4) 0.0001(3) 0.0033(3) 0.0034(3)
O3A 0.0305(5) 0.0293(5) 0.0268(4) -0.0040(4) 0.0043(3) 0.0009(3)
O3B 0.0271(4) 0.0300(5) 0.0228(4) -0.0033(3) 0.0042(3) -0.0005(3)
O3C 0.0358(5) 0.0290(5) 0.0238(4) 0.0052(3) 0.0050(4) -0.0033(4)
N1A 0.0250(5) 0.0191(5) 0.0223(5) -0.0001(4) -0.0017(4) 0.0018(4)
N1B 0.0213(4) 0.0175(4) 0.0198(4) 0.0011(3) -0.0019(4) 0.0006(3)
N1C 0.0213(5) 0.0182(4) 0.0194(4) -0.0007(4) -0.0014(4) -0.0008(4)
N2A 0.0264(5) 0.0190(5) 0.0267(5) 0.0001(4) -0.0039(4) -0.0015(4)
N2B 0.0211(5) 0.0181(4) 0.0229(5) -0.0001(4) -0.0025(4) -0.0022(4)
N2C 0.0217(5) 0.0191(5) 0.0215(5) 0.0000(4) -0.0016(4) 0.0026(4)
N3A 0.0266(5) 0.0224(5) 0.0301(5) 0.0021(4) -0.0028(4) -0.0045(4)
N3B 0.0238(5) 0.0242(5) 0.0265(5) -0.0011(4) -0.0006(4) -0.0046(4)
N3C 0.0243(5) 0.0253(5) 0.0242(5) 0.0002(4) 0.0007(4) 0.0036(4)
N4A 0.0215(5) 0.0226(5) 0.0235(5) 0.0026(4) -0.0016(4) -0.0036(4)
N4B 0.0195(4) 0.0224(5) 0.0218(5) 0.0012(4) -0.0005(4) -0.0033(4)
N4C 0.0234(5) 0.0223(5) 0.0212(5) -0.0009(4) 0.0003(4) 0.0003(4)
C1A 0.0221(5) 0.0188(5) 0.0206(5) 0.0021(4) -0.0036(4) -0.0005(4)
C1B 0.0201(5) 0.0164(5) 0.0195(5) 0.0013(4) -0.0029(4) -0.0012(4)
C1C 0.0206(5) 0.0177(5) 0.0201(5) -0.0022(4) -0.0031(4) 0.0011(4)
C2A 0.0222(5) 0.0264(6) 0.0234(6) 0.0032(5) -0.0004(4) 0.0001(4)
C2B 0.0204(5) 0.0223(5) 0.0229(5) 0.0019(4) 0.0008(4) -0.0004(4)
C2C 0.0214(5) 0.0248(6) 0.0251(6) -0.0031(5) -0.0001(4) 0.0014(4)
C3A 0.0213(5) 0.0285(6) 0.0273(6) 0.0046(5) -0.0029(5) -0.0058(5)
C3B 0.0192(5) 0.0241(6) 0.0256(6) 0.0021(4) -0.0009(4) -0.0050(4)
C3C 0.0226(6) 0.0256(6) 0.0299(6) -0.0056(5) -0.0045(5) 0.0066(5)
C4A 0.0271(6) 0.0217(5) 0.0224(5) 0.0025(4) -0.0058(4) -0.0049(4)
C4B 0.0248(6) 0.0215(5) 0.0215(5) 0.0000(4) -0.0041(4) -0.0048(4)
C4C 0.0310(6) 0.0209(5) 0.0251(6) -0.0026(4) -0.0088(5) 0.0065(5)
C5A 0.0247(6) 0.0211(5) 0.0193(5) 0.0012(4) -0.0033(4) -0.0005(4)
C5B 0.0238(5) 0.0213(5) 0.0181(5) 0.0003(4) -0.0004(4) -0.0010(4)
C5C 0.0299(6) 0.0199(5) 0.0201(5) -0.0005(4) -0.0029(4) 0.0011(4)
C6A 0.0204(5) 0.0194(5) 0.0191(5) 0.0033(4) -0.0033(4) -0.0010(4)
C6B 0.0191(5) 0.0186(5) 0.0185(5) 0.0034(4) -0.0023(4) -0.0011(4)
C6C 0.0224(5) 0.0179(5) 0.0184(5) -0.0025(4) -0.0027(4) 0.0007(4)
C7A 0.0211(5) 0.0189(5) 0.0207(5) 0.0026(4) -0.0026(4) -0.0005(4)
C7B 0.0193(5) 0.0199(5) 0.0191(5) 0.0022(4) -0.0008(4) -0.0005(4)
C7C 0.0214(5) 0.0199(5) 0.0180(5) -0.0022(4) -0.0007(4) -0.0008(4)
C8A 0.0230(5) 0.0181(5) 0.0230(5) 0.0033(4) -0.0044(4) -0.0017(4)
C8B 0.0203(5) 0.0187(5) 0.0216(5) 0.0025(4) -0.0028(4) -0.0018(4)
C8C 0.0205(5) 0.0194(5) 0.0192(5) -0.0029(4) -0.0019(4) 0.0006(4)

loop_
_atom_type_symbol
_atom_type_description
_atom_type_scat_dispersion_real
_atom_type_scat_dispersion_imag
_atom_type_scat_source
C C 0.0181 0.0091 'International Tables Vol C Tables 4.2.6.8 and 6.1.1.4'
H H 0.0000 0.0000 'International Tables Vol C Tables 4.2.6.8 and 6.1.1.4'
N N 0.0311 0.0180 'International Tables Vol C Tables 4.2.6.8 and 6.1.1.4'
O O 0.0492 0.0322 'International Tables Vol C Tables 4.2.6.8 and 6.1.1.4'

loop_
_geom_angle_atom_site_label_1
_geom_angle_atom_site_label_2
_geom_angle_atom_site_label_3
_geom_angle
_geom_angle_site_symmetry_1
_geom_angle_site_symmetry_3
_geom_angle_publ_flag
N3A O2A N4A 108.39(8) . . ?
N3B O2B N4B 108.47(8) . . ?
N3C O2C N4C 108.46(8) . . ?
O1A N1A N2A 118.35(10) . . ?
O1A N1A C1A 116.82(10) . . ?
N2A N1A C1A 124.83(10) . . ?
O1B N1B N2B 118.15(9) . . ?
O1B N1B C1B 116.85(9) . . ?
N2B N1B C1B 125.00(9) . . ?
O1C N1C N2C 118.13(9) . . ?
O1C N1C C1C 116.62(9) . . ?
N2C N1C C1C 125.25(9) . . ?
N1A N2A C8A 114.68(10) . . ?
N1B N2B C8B 114.73(9) . . ?
N1C N2C C8C 114.73(9) . . ?
C8A N3A O2A 105.53(9) . . ?
C8B N3B O2B 105.33(9) . . ?
C8C N3C O2C 105.31(9) . . ?
O3A N4A O2A 118.07(9) . . ?
O3A N4A C7A 135.82(10) . . ?
C7A N4A O2A 106.10(9) . . ?
O3B N4B O2B 118.18(9) . . ?
O3B N4B C7B 135.72(10) . . ?
C7B N4B O2B 106.10(9) . . ?
O3C N4C O2C 117.91(9) . . ?
O3C N4C C7C 136.06(11) . . ?
C7C N4C O2C 106.03(9) . . ?
C2A C1A N1A 118.24(10) . . ?
C2A C1A C6A 121.21(11) . . ?
C6A C1A N1A 120.55(10) . . ?
C2B C1B N1B 118.39(10) . . ?
C2B C1B C6B 121.18(10) . . ?
C6B C1B N1B 120.43(10) . . ?
C2C C1C N1C 118.49(10) . . ?
C2C C1C C6C 121.18(10) . . ?
C6C C1C N1C 120.31(10) . . ?
C1A C2A H2A 120.7 . . ?
C3A C2A C1A 118.55(11) . . ?
C3A C2A H2A 120.7 . . ?
C1B C2B H2B 120.9 . . ?
C1B C2B C3B 118.25(11) . . ?
C3B C2B H2B 120.9 . . ?
C1C C2C H2C 120.7 . . ?
C3C C2C C1C 118.55(11) . . ?
C3C C2C H2C 120.7 . . ?
C2A C3A H3A 119.6 . . ?
C2A C3A C4A 120.81(11) . . ?
C4A C3A H3A 119.6 . . ?
C2B C3B H3B 119.5 . . ?
C2B C3B C4B 121.07(11) . . ?
C4B C3B H3B 119.5 . . ?
C2C C3C H3C 119.6 . . ?
C2C C3C C4C 120.77(11) . . ?
C4C C3C H3C 119.6 . . ?
C3A C4A H4A 119.7 . . ?
C5A C4A C3A 120.57(11) . . ?
C5A C4A H4A 119.7 . . ?
C3B C4B H4B 119.7 . . ?
C5B C4B C3B 120.59(11) . . ?
C5B C4B H4B 119.7 . . ?
C3C C4C H4C 119.6 . . ?
C5C C4C C3C 120.73(11) . . ?
C5C C4C H4C 119.6 . . ?
C4A C5A H5A 120.4 . . ?
C4A C5A C6A 119.19(11) . . ?
C6A C5A H5A 120.4 . . ?
C4B C5B H5B 120.5 . . ?
C4B C5B C6B 119.00(11) . . ?
C6B C5B H5B 120.5 . . ?
C4C C5C H5C 120.5 . . ?
C4C C5C C6C 119.08(11) . . ?
C6C C5C H5C 120.5 . . ?
C1A C6A C7A 114.12(10) . . ?
C5A C6A C1A 119.65(10) . . ?
C5A C6A C7A 126.23(11) . . ?
C1B C6B C7B 114.06(10) . . ?
C5B C6B C1B 119.90(10) . . ?
C5B C6B C7B 126.03(11) . . ?
C1C C6C C7C 113.97(10) . . ?
C5C C6C C1C 119.67(11) . . ?
C5C C6C C7C 126.36(11) . . ?
N4A C7A C6A 132.11(11) . . ?
N4A C7A C8A 107.53(10) . . ?
C8A C7A C6A 120.36(11) . . ?
N4B C7B C6B 131.92(11) . . ?
N4B C7B C8B 107.55(10) . . ?
C8B C7B C6B 120.51(10) . . ?
N4C C7C C6C 131.96(11) . . ?
N4C C7C C8C 107.43(10) . . ?
C8C C7C C6C 120.59(10) . . ?
N2A C8A C7A 125.43(11) . . ?
N3A C8A N2A 122.13(11) . . ?
N3A C8A C7A 112.44(11) . . ?
N2B C8B C7B 125.18(10) . . ?
N3B C8B N2B 122.28(10) . . ?
N3B C8B C7B 112.55(11) . . ?
N2C C8C C7C 125.07(10) . . ?
N3C C8C N2C 122.15(10) . . ?
N3C C8C C7C 112.77(10) . . ?

loop_
_geom_bond_atom_site_label_1
_geom_bond_atom_site_label_2
_geom_bond_distance
_geom_bond_site_symmetry_2
_geom_bond_publ_flag
O1A N1A 1.2465(13) . ?
O1B N1B 1.2485(13) . ?
O1C N1C 1.2483(13) . ?
O2A N3A 1.3765(14) . ?
O2A N4A 1.4630(12) . ?
O2B N3B 1.3817(13) . ?
O2B N4B 1.4602(12) . ?
O2C N3C 1.3794(13) . ?
O2C N4C 1.4652(13) . ?
O3A N4A 1.2349(14) . ?
O3B N4B 1.2352(13) . ?
O3C N4C 1.2323(13) . ?
N1A N2A 1.3035(14) . ?
N1A C1A 1.4663(14) . ?
N1B N2B 1.3005(13) . ?
N1B C1B 1.4626(14) . ?
N1C N2C 1.3000(14) . ?
N1C C1C 1.4601(14) . ?
N2A C8A 1.3730(16) . ?
N2B C8B 1.3719(15) . ?
N2C C8C 1.3726(15) . ?
N3A C8A 1.3158(16) . ?
N3B C8B 1.3159(15) . ?
N3C C8C 1.3162(15) . ?
N4A C7A 1.3140(15) . ?
N4B C7B 1.3157(15) . ?
N4C C7C 1.3170(15) . ?
C1A C2A 1.3881(16) . ?
C1A C6A 1.4015(16) . ?
C1B C2B 1.3879(15) . ?
C1B C6B 1.4016(16) . ?
C1C C2C 1.3887(16) . ?
C1C C6C 1.4041(16) . ?
C2A H2A 0.9500 . ?
C2A C3A 1.3863(17) . ?
C2B H2B 0.9500 . ?
C2B C3B 1.3880(16) . ?
C2C H2C 0.9500 . ?
C2C C3C 1.3856(17) . ?
C3A H3A 0.9500 . ?
C3A C4A 1.3978(18) . ?
C3B H3B 0.9500 . ?
C3B C4B 1.3955(17) . ?
C3C H3C 0.9500 . ?
C3C C4C 1.3965(19) . ?
C4A H4A 0.9500 . ?
C4A C5A 1.3846(16) . ?
C4B H4B 0.9500 . ?
C4B C5B 1.3837(16) . ?
C4C H4C 0.9500 . ?
C4C C5C 1.3864(17) . ?
C5A H5A 0.9500 . ?
C5A C6A 1.3971(16) . ?
C5B H5B 0.9500 . ?
C5B C6B 1.3957(15) . ?
C5C H5C 0.9500 . ?
C5C C6C 1.3947(16) . ?
C6A C7A 1.4310(15) . ?
C6B C7B 1.4287(15) . ?
C6C C7C 1.4309(15) . ?
C7A C8A 1.4051(16) . ?
C7B C8B 1.4047(16) . ?
C7C C8C 1.4042(16) . ?

loop_
_geom_torsion_atom_site_label_1
_geom_torsion_atom_site_label_2
_geom_torsion_atom_site_label_3
_geom_torsion_atom_site_label_4
_geom_torsion
_geom_torsion_site_symmetry_1
_geom_torsion_site_symmetry_2
_geom_torsion_site_symmetry_3
_geom_torsion_site_symmetry_4
_geom_torsion_publ_flag
O1A N1A N2A C8A -178.52(9) . . . . ?
O1A N1A C1A C2A -0.29(15) . . . . ?
O1A N1A C1A C6A 179.29(10) . . . . ?
O1B N1B N2B C8B -178.46(9) . . . . ?
O1B N1B C1B C2B -2.89(14) . . . . ?
O1B N1B C1B C6B 176.95(10) . . . . ?
O1C N1C N2C C8C -179.39(9) . . . . ?
O1C N1C C1C C2C 0.20(15) . . . . ?
O1C N1C C1C C6C -178.53(10) . . . . ?
O2A N3A C8A N2A -179.33(10) . . . . ?
O2A N3A C8A C7A 0.35(13) . . . . ?
O2A N4A C7A C6A 179.89(11) . . . . ?
O2A N4A C7A C8A -0.09(12) . . . . ?
O2B N3B C8B N2B -179.20(9) . . . . ?
O2B N3B C8B C7B 0.60(13) . . . . ?
O2B N4B C7B C6B -177.80(11) . . . . ?
O2B N4B C7B C8B 0.61(12) . . . . ?
O2C N3C C8C N2C 179.37(9) . . . . ?
O2C N3C C8C C7C 0.65(13) . . . . ?
O2C N4C C7C C6C -178.06(11) . . . . ?
O2C N4C C7C C8C 0.28(12) . . . . ?
O3A N4A C7A C6A -1.0(2) . . . . ?
O3A N4A C7A C8A 179.06(12) . . . . ?
O3B N4B C7B C6B 1.5(2) . . . . ?
O3B N4B C7B C8B 179.93(12) . . . . ?
O3C N4C C7C C6C 1.3(2) . . . . ?
O3C N4C C7C C8C 179.67(12) . . . . ?
N1A N2A C8A N3A 178.48(10) . . . . ?
N1A N2A C8A C7A -1.16(17) . . . . ?
N1A C1A C2A C3A -179.87(10) . . . . ?
N1A C1A C6A C5A 179.38(10) . . . . ?
N1A C1A C6A C7A -0.54(15) . . . . ?
N1B N2B C8B N3B -179.26(10) . . . . ?
N1B N2B C8B C7B 0.97(16) . . . . ?
N1B C1B C2B C3B 179.47(10) . . . . ?
N1B C1B C6B C5B -178.88(10) . . . . ?
N1B C1B C6B C7B 1.76(14) . . . . ?
N1C N2C C8C N3C 179.95(10) . . . . ?
N1C N2C C8C C7C -1.49(16) . . . . ?
N1C C1C C2C C3C -177.88(10) . . . . ?
N1C C1C C6C C5C 176.97(10) . . . . ?
N1C C1C C6C C7C -2.60(15) . . . . ?
N2A N1A C1A C2A 179.22(10) . . . . ?
N2A N1A C1A C6A -1.19(16) . . . . ?
N2B N1B C1B C2B 176.76(10) . . . . ?
N2B N1B C1B C6B -3.39(16) . . . . ?
N2C N1C C1C C2C 179.24(10) . . . . ?
N2C N1C C1C C6C 0.50(16) . . . . ?
N3A O2A N4A O3A -179.02(9) . . . . ?
N3A O2A N4A C7A 0.31(11) . . . . ?
N3B O2B N4B O3B -179.74(9) . . . . ?
N3B O2B N4B C7B -0.28(11) . . . . ?
N3C O2C N4C O3C -179.42(9) . . . . ?
N3C O2C N4C C7C 0.10(11) . . . . ?
N4A O2A N3A C8A -0.40(11) . . . . ?
N4A C7A C8A N2A 179.51(11) . . . . ?
N4A C7A C8A N3A -0.16(14) . . . . ?
N4B O2B N3B C8B -0.20(12) . . . . ?
N4B C7B C8B N2B 178.99(10) . . . . ?
N4B C7B C8B N3B -0.80(14) . . . . ?
N4C O2C N3C C8C -0.45(11) . . . . ?
N4C C7C C8C N2C -179.29(10) . . . . ?
N4C C7C C8C N3C -0.61(13) . . . . ?
C1A N1A N2A C8A 1.97(16) . . . . ?
C1A C2A C3A C4A 0.28(17) . . . . ?
C1A C6A C7A N4A -178.71(11) . . . . ?
C1A C6A C7A C8A 1.27(15) . . . . ?
C1B N1B N2B C8B 1.89(15) . . . . ?
C1B C2B C3B C4B -0.55(17) . . . . ?
C1B C6B C7B N4B 179.04(11) . . . . ?
C1B C6B C7B C8B 0.80(15) . . . . ?
C1C N1C N2C C8C 1.59(15) . . . . ?
C1C C2C C3C C4C 0.61(18) . . . . ?
C1C C6C C7C N4C -179.15(11) . . . . ?
C1C C6C C7C C8C 2.70(15) . . . . ?
C2A C1A C6A C5A -1.05(17) . . . . ?
C2A C1A C6A C7A 179.04(10) . . . . ?
C2A C3A C4A C5A -0.60(18) . . . . ?
C2B C1B C6B C5B 0.96(16) . . . . ?
C2B C1B C6B C7B -178.40(10) . . . . ?
C2B C3B C4B C5B 0.88(18) . . . . ?
C2C C1C C6C C5C -1.73(16) . . . . ?
C2C C1C C6C C7C 178.70(10) . . . . ?
C2C C3C C4C C5C -1.21(18) . . . . ?
C3A C4A C5A C6A 0.09(17) . . . . ?
C3B C4B C5B C6B -0.28(17) . . . . ?
C3C C4C C5C C6C 0.31(18) . . . . ?
C4A C5A C6A C1A 0.71(16) . . . . ?
C4A C5A C6A C7A -179.39(10) . . . . ?
C4B C5B C6B C1B -0.62(16) . . . . ?
C4B C5B C6B C7B 178.66(10) . . . . ?
C4C C5C C6C C1C 1.13(17) . . . . ?
C4C C5C C6C C7C -179.36(11) . . . . ?
C5A C6A C7A N4A 1.4(2) . . . . ?
C5A C6A C7A C8A -178.64(11) . . . . ?
C5B C6B C7B N4B -0.3(2) . . . . ?
C5B C6B C7B C8B -178.51(11) . . . . ?
C5C C6C C7C N4C 1.3(2) . . . . ?
C5C C6C C7C C8C -176.84(11) . . . . ?
C6A C1A C2A C3A 0.55(17) . . . . ?
C6A C7A C8A N2A -0.48(17) . . . . ?
C6A C7A C8A N3A 179.85(10) . . . . ?
C6B C1B C2B C3B -0.37(17) . . . . ?
C6B C7B C8B N2B -2.38(17) . . . . ?
C6B C7B C8B N3B 177.83(10) . . . . ?
C6C C1C C2C C3C 0.85(17) . . . . ?
C6C C7C C8C N2C -0.72(17) . . . . ?
C6C C7C C8C N3C 177.95(10) . . . . ?
